data_1543535
loop_
_publ_author_name
'Sebbar, Nada Kheira'
'Ellouz, Mohamed'
'Essassi, El Mokhtar'
'Saadi, Mohamed'
'El Ammari, Lahcen'

_publ_section_title
;
 4-[(3-Phenyl-4,5-dihydroisoxazol-5-yl)methyl]-2<i>H</i>-benzo[<i>b</i>][1,4]thiazin-3(4<i>H</i>)-one
;
_journal_coeditor_code SJ4050
_journal_issue 6
_journal_name_full IUCrData
_journal_page_first x161012
_journal_paper_doi 10.1107/S2414314616010129
_journal_volume 1
_journal_year 2016
_chemical_formula_iupac 'C18 H16 N2 O2 S'
_chemical_formula_moiety 'C18 H16 N2 O2 S'
_chemical_formula_sum 'C18 H16 N2 O2 S'
_chemical_formula_weight 324.39
_chemical_name_systematic
4-[(3-Phenyl-4,5-dihydroisoxazol-5-yl)methyl]-2<i>H</i>-benzo[<i>b</i>][1,4]thiazin-3(4<i>H</i>)-one
_space_group_crystal_system orthorhombic
_space_group_IT_number 61
_space_group_name_Hall '-P 2ac 2ab'
_space_group_name_H-M_alt 'P b c a'
_symmetry_space_group_name_Hall '-P 2ac 2ab'
_symmetry_space_group_name_H-M 'P b c a'
_atom_sites_solution_hydrogens geom
_audit_creation_method SHELXL-2014/7
_cell_angle_alpha 90
_cell_angle_beta 90
_cell_angle_gamma 90
_cell_formula_units_Z 8
_cell_length_a 11.7526(3)
_cell_length_b 10.4082(3)
_cell_length_c 25.5656(7)
_cell_measurement_reflns_used 4391
_cell_measurement_temperature 296(2)
_cell_measurement_theta_max 29.574
_cell_measurement_theta_min 2.733
_cell_volume 3127.27(15)
_computing_cell_refinement
;
SAINT (Bruker, 2009)
;
_computing_data_collection
;
APEX2 (Bruker, 2009)
;
_computing_data_reduction
;
SAINT (Bruker, 2009)
;
_computing_molecular_graphics
;
ORTEPIII (Burnett & Johnson, 1996), ORTEP-3 for Windows (Farrugia,
2012)
and Mercury (Macrae <i>et al.</i>, 2008)
;
_computing_publication_material
;
PLATON (Spek, 2009) and publCIF (Westrip, 2010)
;
_computing_structure_refinement
;
SHELXL2014 (Sheldrick, 2015b)
;
_computing_structure_solution
;
SHELXT (Sheldrick, 2015a)
;
_diffrn_ambient_temperature 296(2)
_diffrn_measured_fraction_theta_full 0.999
_diffrn_measured_fraction_theta_max 1.000
_diffrn_measurement_device_type 'Bruker X8 APEX'
_diffrn_measurement_method '\f and \w scans'
_diffrn_radiation_monochromator graphite
_diffrn_radiation_source 'fine-focus sealed tube'
_diffrn_radiation_type MoK\a
_diffrn_radiation_wavelength 0.71073
_diffrn_reflns_av_R_equivalents 0.0493
_diffrn_reflns_limit_h_max 16
_diffrn_reflns_limit_h_min -16
_diffrn_reflns_limit_k_max 14
_diffrn_reflns_limit_k_min -14
_diffrn_reflns_limit_l_max 35
_diffrn_reflns_limit_l_min -35
_diffrn_reflns_number 41764
_diffrn_reflns_theta_full 25.242
_diffrn_reflns_theta_max 29.574
_diffrn_reflns_theta_min 2.733
_exptl_absorpt_coefficient_mu 0.218
_exptl_absorpt_correction_T_max 0.7461
_exptl_absorpt_correction_T_min 0.6264
_exptl_absorpt_correction_type multi-scan
_exptl_absorpt_process_details
;
(SADABS; Bruker, 2009)
;
_exptl_crystal_colour colourless
_exptl_crystal_density_diffrn 1.378
_exptl_crystal_description block
_exptl_crystal_F_000 1360
_exptl_crystal_size_max 0.350
_exptl_crystal_size_mid 0.310
_exptl_crystal_size_min 0.220
_refine_diff_density_max 0.179
_refine_diff_density_min -0.229
_refine_ls_extinction_method none
_refine_ls_goodness_of_fit_ref 1.016
_refine_ls_hydrogen_treatment constr
_refine_ls_matrix_type full
_refine_ls_number_parameters 208
_refine_ls_number_reflns 4391
_refine_ls_number_restraints 0
_refine_ls_restrained_S_all 1.016
_refine_ls_R_factor_all 0.0772
_refine_ls_R_factor_gt 0.0415
_refine_ls_shift/su_max 0.001
_refine_ls_shift/su_mean 0.000
_refine_ls_structure_factor_coef Fsqd
_refine_ls_weighting_details 'w=1/[\s^2^(Fo^2^)+(0.0471P)^2^+0.5946P] where P=(Fo^2^+2Fc^2^)/3'
_refine_ls_weighting_scheme calc
_refine_ls_wR_factor_gt 0.0962
_refine_ls_wR_factor_ref 0.1163
_reflns_number_gt 2776
_reflns_number_total 4391
_reflns_threshold_expression 'I > 2\s(I)'
_cod_data_source_file sj4050sup1.cif
_cod_data_source_block I
_cod_database_code 1543535
_shelx_space_group_comment
;
The symmetry employed for this shelxl refinement is uniquely defined
by the following loop, which should always be used as a source of
symmetry information in preference to the above space-group names.
They are only intended as comments.
;

loop_
_space_group_symop_operation_xyz
'x, y, z'
'-x+1/2, -y, z+1/2'
'-x, y+1/2, -z+1/2'
'x+1/2, -y+1/2, -z'
'-x, -y, -z'
'x-1/2, y, -z-1/2'
'x, -y-1/2, z-1/2'
'-x-1/2, y-1/2, z'

loop_
_atom_site_type_symbol
_atom_site_label
_atom_site_fract_x
_atom_site_fract_y
_atom_site_fract_z
_atom_site_U_iso_or_equiv
_atom_site_adp_type
_atom_site_calc_flag
_atom_site_occupancy
C C1 0.41617(14) 0.54751(16) 0.72451(6) 0.0523(4) Uani d 1
C C2 0.31872(17) 0.5156(2) 0.75261(7) 0.0697(5) Uani d 1
H H2 0.3001 0.5621 0.7825 0.084 Uiso calc 1
C C3 0.25022(17) 0.4171(2) 0.73689(9) 0.0753(6) Uani d 1
H H3 0.1870 0.3942 0.7567 0.090 Uiso calc 1
C C4 0.27550(15) 0.3520(2) 0.69163(9) 0.0702(5) Uani d 1
H H4 0.2286 0.2853 0.6806 0.084 Uiso calc 1
C C5 0.37013(13) 0.38471(16) 0.66217(7) 0.0542(4) Uani d 1
H H5 0.3846 0.3418 0.6309 0.065 Uiso calc 1
C C6 0.44335(11) 0.48065(14) 0.67880(6) 0.0435(3) Uani d 1
C C7 0.60226(13) 0.62130(15) 0.65330(6) 0.0497(4) Uani d 1
C C8 0.54562(16) 0.72680(17) 0.68349(8) 0.0663(5) Uani d 1
H H8A 0.4789 0.7563 0.6646 0.080 Uiso calc 1
H H8B 0.5975 0.7987 0.6870 0.080 Uiso calc 1
C C9 0.60129(13) 0.40421(14) 0.62058(6) 0.0459(3) Uani d 1
H H9A 0.5695 0.3220 0.6309 0.055 Uiso calc 1
H H9B 0.6818 0.4029 0.6288 0.055 Uiso calc 1
C C10 0.58705(13) 0.42034(16) 0.56196(6) 0.0521(4) Uani d 1
H H10 0.6170 0.5042 0.5512 0.062 Uiso calc 1
C C11 0.64431(13) 0.31506(18) 0.53054(6) 0.0569(4) Uani d 1
H H11A 0.7005 0.3499 0.5066 0.068 Uiso calc 1
H H11B 0.6803 0.2522 0.5531 0.068 Uiso calc 1
C C12 0.54543(12) 0.25839(15) 0.50168(6) 0.0455(3) Uani d 1
C C13 0.55384(12) 0.15192(14) 0.46429(6) 0.0459(3) Uani d 1
C C14 0.65787(14) 0.09460(18) 0.45405(7) 0.0585(4) Uani d 1
H H14 0.7230 0.1232 0.4711 0.070 Uiso calc 1
C C15 0.66500(17) -0.00510(19) 0.41843(8) 0.0702(5) Uani d 1
H H15 0.7351 -0.0431 0.4116 0.084 Uiso calc 1
C C16 0.56970(19) -0.04828(18) 0.39314(8) 0.0720(5) Uani d 1
H H16 0.5754 -0.1147 0.3689 0.086 Uiso calc 1
C C17 0.46626(18) 0.00613(19) 0.40342(8) 0.0728(5) Uani d 1
H H17 0.4015 -0.0241 0.3866 0.087 Uiso calc 1
C C18 0.45782(14) 0.10545(18) 0.43862(7) 0.0601(4) Uani d 1
H H18 0.3871 0.1421 0.4454 0.072 Uiso calc 1
N N1 0.54641(10) 0.50614(11) 0.65117(5) 0.0430(3) Uani d 1
N N2 0.45035(11) 0.31124(14) 0.51224(5) 0.0527(3) Uani d 1
O O1 0.69382(10) 0.63712(12) 0.63161(5) 0.0650(3) Uani d 1
O O2 0.46655(10) 0.41189(12) 0.54839(4) 0.0624(3) Uani d 1
S S1 0.50438(4) 0.67123(5) 0.74704(2) 0.07191(17) Uani d 1

loop_
_atom_site_aniso_label
_atom_site_aniso_U_11
_atom_site_aniso_U_22
_atom_site_aniso_U_33
_atom_site_aniso_U_12
_atom_site_aniso_U_13
_atom_site_aniso_U_23
C1 0.0519(9) 0.0552(9) 0.0497(9) 0.0146(7) 0.0002(7) 0.0048(7)
C2 0.0669(11) 0.0824(13) 0.0598(11) 0.0234(11) 0.0166(9) 0.0110(10)
C3 0.0579(11) 0.0884(15) 0.0797(13) 0.0079(10) 0.0217(10) 0.0245(12)
C4 0.0530(10) 0.0714(12) 0.0863(14) -0.0099(9) 0.0019(9) 0.0188(11)
C5 0.0497(8) 0.0538(9) 0.0592(10) -0.0013(7) 0.0002(7) 0.0063(8)
C6 0.0402(7) 0.0454(8) 0.0450(8) 0.0074(6) -0.0005(6) 0.0080(6)
C7 0.0438(8) 0.0533(9) 0.0522(9) -0.0016(7) -0.0074(7) 0.0031(7)
C8 0.0650(11) 0.0482(9) 0.0858(13) -0.0028(8) -0.0004(10) -0.0060(9)
C9 0.0453(8) 0.0498(8) 0.0425(8) 0.0068(6) -0.0022(6) 0.0007(6)
C10 0.0485(8) 0.0642(10) 0.0436(8) 0.0027(7) -0.0028(7) 0.0009(7)
C11 0.0413(8) 0.0835(12) 0.0459(8) 0.0013(8) -0.0003(6) -0.0087(8)
C12 0.0370(7) 0.0612(9) 0.0383(7) 0.0002(7) 0.0002(6) 0.0100(7)
C13 0.0440(8) 0.0540(9) 0.0399(7) -0.0026(7) 0.0017(6) 0.0103(7)
C14 0.0474(9) 0.0698(11) 0.0583(10) -0.0009(8) 0.0052(7) -0.0011(9)
C15 0.0731(12) 0.0669(12) 0.0707(12) 0.0076(10) 0.0157(10) 0.0000(10)
C16 0.0975(16) 0.0535(10) 0.0648(12) -0.0091(10) 0.0013(11) -0.0019(9)
C17 0.0792(13) 0.0665(12) 0.0727(13) -0.0157(10) -0.0147(10) 0.0011(10)
C18 0.0491(9) 0.0676(11) 0.0637(11) -0.0041(8) -0.0055(8) 0.0050(9)
N1 0.0405(6) 0.0449(7) 0.0437(7) 0.0028(5) -0.0012(5) 0.0003(5)
N2 0.0446(7) 0.0686(9) 0.0450(7) 0.0067(6) -0.0046(6) 0.0051(6)
O1 0.0485(6) 0.0717(8) 0.0748(8) -0.0112(6) 0.0023(6) 0.0029(6)
O2 0.0507(6) 0.0866(9) 0.0500(6) 0.0193(6) -0.0083(5) -0.0092(6)
S1 0.0788(3) 0.0722(3) 0.0647(3) 0.0081(2) -0.0025(2) -0.0221(2)

loop_
_atom_type_symbol
_atom_type_description
_atom_type_scat_dispersion_real
_atom_type_scat_dispersion_imag
_atom_type_scat_source
C C 0.0033 0.0016 'International Tables Vol C Tables 4.2.6.8 and 6.1.1.4'
H H 0.0000 0.0000 'International Tables Vol C Tables 4.2.6.8 and 6.1.1.4'
N N 0.0061 0.0033 'International Tables Vol C Tables 4.2.6.8 and 6.1.1.4'
O O 0.0106 0.0060 'International Tables Vol C Tables 4.2.6.8 and 6.1.1.4'
S S 0.1246 0.1234 'International Tables Vol C Tables 4.2.6.8 and 6.1.1.4'

loop_
_geom_angle_atom_site_label_1
_geom_angle_atom_site_label_2
_geom_angle_atom_site_label_3
_geom_angle
C2 C1 C6 120.06(17)
C2 C1 S1 119.53(14)
C6 C1 S1 120.41(13)
C3 C2 C1 120.86(19)
C3 C2 H2 119.6
C1 C2 H2 119.6
C2 C3 C4 119.42(18)
C2 C3 H3 120.3
C4 C3 H3 120.3
C3 C4 C5 120.71(19)
C3 C4 H4 119.6
C5 C4 H4 119.6
C6 C5 C4 120.58(17)
C6 C5 H5 119.7
C4 C5 H5 119.7
C5 C6 C1 118.28(14)
C5 C6 N1 120.62(14)
C1 C6 N1 121.03(14)
O1 C7 N1 121.51(15)
O1 C7 C8 121.76(15)
N1 C7 C8 116.73(14)
C7 C8 S1 110.53(12)
C7 C8 H8A 109.5
S1 C8 H8A 109.5
C7 C8 H8B 109.5
S1 C8 H8B 109.5
H8A C8 H8B 108.1
N1 C9 C10 113.45(12)
N1 C9 H9A 108.9
C10 C9 H9A 108.9
N1 C9 H9B 108.9
C10 C9 H9B 108.9
H9A C9 H9B 107.7
O2 C10 C11 105.13(12)
O2 C10 C9 109.56(13)
C11 C10 C9 113.23(13)
O2 C10 H10 109.6
C11 C10 H10 109.6
C9 C10 H10 109.6
C12 C11 C10 101.61(12)
C12 C11 H11A 111.4
C10 C11 H11A 111.4
C12 C11 H11B 111.4
C10 C11 H11B 111.4
H11A C11 H11B 109.3
N2 C12 C13 121.56(14)
N2 C12 C11 113.95(14)
C13 C12 C11 124.49(13)
C14 C13 C18 118.47(16)
C14 C13 C12 120.53(14)
C18 C13 C12 121.00(14)
C15 C14 C13 120.06(17)
C15 C14 H14 120.0
C13 C14 H14 120.0
C16 C15 C14 120.51(18)
C16 C15 H15 119.7
C14 C15 H15 119.7
C17 C16 C15 120.05(19)
C17 C16 H16 120.0
C15 C16 H16 120.0
C16 C17 C18 120.13(18)
C16 C17 H17 119.9
C18 C17 H17 119.9
C17 C18 C13 120.77(17)
C17 C18 H18 119.6
C13 C18 H18 119.6
C7 N1 C6 123.40(12)
C7 N1 C9 116.36(12)
C6 N1 C9 120.16(12)
C12 N2 O2 109.95(12)
N2 O2 C10 109.35(11)
C1 S1 C8 95.70(8)

loop_
_geom_bond_atom_site_label_1
_geom_bond_atom_site_label_2
_geom_bond_distance
C1 C2 1.392(2)
C1 C6 1.397(2)
C1 S1 1.7506(18)
C2 C3 1.364(3)
C2 H2 0.9300
C3 C4 1.373(3)
C3 H3 0.9300
C4 C5 1.386(2)
C4 H4 0.9300
C5 C6 1.385(2)
C5 H5 0.9300
C6 N1 1.4271(18)
C7 O1 1.2217(19)
C7 N1 1.3677(19)
C7 C8 1.498(2)
C8 S1 1.792(2)
C8 H8A 0.9700
C8 H8B 0.9700
C9 N1 1.4673(18)
C9 C10 1.517(2)
C9 H9A 0.9700
C9 H9B 0.9700
C10 O2 1.4607(19)
C10 C11 1.516(2)
C10 H10 0.9800
C11 C12 1.498(2)
C11 H11A 0.9700
C11 H11B 0.9700
C12 N2 1.2744(19)
C12 C13 1.467(2)
C13 C14 1.385(2)
C13 C18 1.392(2)
C14 C15 1.383(3)
C14 H14 0.9300
C15 C16 1.369(3)
C15 H15 0.9300
C16 C17 1.367(3)
C16 H16 0.9300
C17 C18 1.374(3)
C17 H17 0.9300
C18 H18 0.9300
N2 O2 1.4098(18)

loop_
_geom_hbond_atom_site_label_D
_geom_hbond_atom_site_label_H
_geom_hbond_atom_site_label_A
_geom_hbond_site_symmetry_A
_geom_hbond_distance_DH
_geom_hbond_distance_HA
_geom_hbond_distance_DA
_geom_hbond_angle_DHA
C10 H10 N2 5_666 0.98 2.64 3.405(2) 135.5
C2 H2 O1 6_557 0.93 2.64 3.538(2) 161.2
C5 H5 O2 . 0.93 2.43 3.135(2) 132.3

_cod_database_fobs_code 1543535
